data_9009338
loop_
_publ_author_name
'Slade, P. G.'
'Schultz, P. K.'
'Dean, C.'

_publ_section_title
;
 Refinement of the ephesite structure in C1 symmetry
 Note: polytype 2M1
;
_journal_name_full 'Neues Jahrbuch fur Mineralogie, Monatshefte'
_journal_page_first 275
_journal_page_last 287
_journal_volume 1987
_journal_year 1987
_chemical_compound_source 'Postmasburg, district, South Africa'
_chemical_formula_sum 'Al4 H2 Li Na O12 Si2'
_chemical_name_mineral Ephesite
_space_group_crystal_system triclinic
_space_group_IT_number 1
_space_group_name_Hall 'C 1'
_space_group_name_H-M_alt 'C 1'
_symmetry_space_group_name_H-M 'C 1'
_cell_angle_alpha 89.97
_cell_angle_beta 95.15
_cell_angle_gamma 89.96
_cell_length_a 5.123
_cell_length_b 8.872
_cell_length_c 19.307
_cell_formula_units_Z 4
_cell_volume 873.985
_database_code_amcsd 0014816
_exptl_crystal_density_diffrn 2.949
_cod_original_cell_volume 873.984
_cod_original_formula_sum 'Na Li Al4 Si2 O12 H2'
_cod_database_code 9009338

loop_
_space_group_symop_id
_space_group_symop_operation_xyz
1 x,y,z
2 x+1/2,y+1/2,z

loop_
_atom_site_label
_atom_site_fract_x
_atom_site_fract_y
_atom_site_fract_z
_atom_site_occupancy
_atom_site_U_iso_or_equiv
Na 0.00000 -0.09140 -0.25000 1.00000 0.01089
Na* -0.00090 0.08330 -0.75080 1.00000 0.01191
Li1 -0.25200 0.25000 -0.00490 1.00000 0.00887
Li1* -0.25800 -0.24700 -0.50370 1.00000 0.01330
Al2 -0.75140 -0.91990 -0.00030 1.00000 0.00215
Al2* -0.74440 0.91070 -0.50050 1.00000 0.00215
Al3 -0.26250 -0.09050 -0.00010 1.00000 0.00215
Al3* -0.25520 0.08120 -0.50050 1.00000 0.00215
SiT1 -0.46950 -0.92620 -0.14350 0.90000 0.00266
AlT1 -0.46950 -0.92620 -0.14350 0.10000 0.00266
SiT1* -0.46340 0.91770 -0.64260 0.10000 0.00266
AlT1* -0.46340 0.91770 -0.64260 0.90000 0.00266
SiT11 -0.53960 -0.08370 -0.85810 0.10000 0.00266
AlT11 -0.53960 -0.08370 -0.85810 0.90000 0.00266
SiT11* -0.53400 0.07480 -0.35700 0.90000 0.00266
AlT11* -0.53400 0.07480 -0.35700 0.10000 0.00266
SiT2 -0.46190 -0.25520 -0.14310 0.10000 0.00266
AlT2 -0.46190 -0.25520 -0.14310 0.90000 0.00266
SiT2* -0.45580 0.24940 -0.64420 0.90000 0.00266
AlT2* -0.45580 0.24940 -0.64420 0.10000 0.00266
SiT22 -0.54670 -0.75130 -0.85760 0.90000 0.00266
AlT22 -0.54670 -0.75130 -0.85760 0.10000 0.00266
SiT22* -0.54210 0.74500 -0.35870 0.10000 0.00266
AlT22* -0.54210 0.74500 -0.35870 0.90000 0.00266
O1 -0.95460 -0.43350 -0.05540 1.00000 0.00342
O1* -0.94640 0.43040 -0.55200 1.00000 0.00342
O11 -0.05120 -0.56590 -0.94740 1.00000 0.00342
O11* -0.04440 0.56110 -0.44370 1.00000 0.00342
O2 -0.40990 -0.25830 -0.05240 1.00000 0.00342
O2* -0.40970 0.24410 -0.55740 1.00000 0.00342
O22 -0.60670 -0.75710 -0.94350 1.00000 0.00342
O22* -0.61120 0.74410 -0.44910 1.00000 0.00342
O3 -0.36050 -0.08290 -0.17260 1.00000 0.00583
O3* -0.35690 0.08890 -0.67280 1.00000 0.00583
O33 -0.65380 -0.91220 -0.82830 1.00000 0.00583
O33* -0.64760 0.91770 -0.32840 1.00000 0.00583
O4 -0.29080 -0.78360 -0.16610 1.00000 0.00583
O4* -0.26470 0.76590 -0.66550 1.00000 0.00583
O44 -0.73210 -0.23330 -0.83550 1.00000 0.00583
O44* -0.70750 0.21440 -0.33610 1.00000 0.00583
O5 -0.27790 -0.40100 -0.17430 1.00000 0.00583
O5* -0.28900 0.38260 -0.67410 1.00000 0.00583
O55 -0.71640 -0.61470 -0.82920 1.00000 0.00583
O55* -0.72620 0.59710 -0.32860 1.00000 0.00583
O-h1 -0.44910 -0.57580 -0.04990 1.00000 0.00355
O-h1' -0.43980 0.56850 -0.54730 1.00000 0.00355
O-h11 -0.55500 -0.43660 -0.95110 1.00000 0.00355
O-h11' -0.54760 0.42970 -0.44900 1.00000 0.00355
H1 -0.42900 -0.59000 -0.09500 1.00000 0.01925
H1* -0.46500 0.57500 -0.59400 1.00000 0.01925
H11 -0.54600 -0.42400 -0.90400 1.00000 0.01925
H11* -0.57400 0.41600 -0.40500 1.00000 0.01925

loop_
_cod_related_entry_id
_cod_related_entry_database
_cod_related_entry_code
1 AMCSD 0014816
